data_7022346
loop_
_publ_author_name
'Xiao, Xu-Qiong'
'Zhao, Hui'
'Luo, Jun'
'Xu, Zheng'
'Lai, Guo-Qiao'
'Li, Zhifang'

_publ_section_title
;
 Synthesis and characterization of heterocyclic disilylchalcogenides.
;
_journal_issue 11
_journal_name_full 'Dalton transactions (Cambridge, England : 2003)'
_journal_page_first 3994
_journal_page_last 4001
_journal_paper_doi 10.1039/c2dt32406g
_journal_volume 42
_journal_year 2013
_chemical_formula_sum 'C16 H48 S Si8'
_chemical_formula_weight 497.32
_chemical_name_systematic
;
?
;
_space_group_IT_number 13
_symmetry_cell_setting monoclinic
_symmetry_space_group_name_Hall '-P 2yac'
_symmetry_space_group_name_H-M 'P 1 2/n 1'
_atom_sites_solution_hydrogens geom
_atom_sites_solution_primary direct
_atom_sites_solution_secondary difmap
_audit_creation_method SHELXL-97
_cell_angle_alpha 90.00
_cell_angle_beta 103.438(4)
_cell_angle_gamma 90.00
_cell_formula_units_Z 2
_cell_length_a 12.746(3)
_cell_length_b 9.2220(19)
_cell_length_c 14.522(3)
_cell_measurement_reflns_used 4842
_cell_measurement_temperature 296(2)
_cell_measurement_theta_max 27.49
_cell_measurement_theta_min 2.42
_cell_volume 1660.2(6)
_computing_cell_refinement 'Bruker SAINT'
_computing_data_collection 'Bruker APEX2'
_computing_data_reduction 'Bruker SAINT'
_computing_molecular_graphics 'Bruker SHELXTL'
_computing_publication_material 'Bruker SHELXTL'
_computing_structure_refinement 'SHELXL-97 (Sheldrick, 1997)'
_computing_structure_solution 'SHELXS-97 (Sheldrick, 1990)'
_diffrn_ambient_temperature 296(2)
_diffrn_measured_fraction_theta_full 0.994
_diffrn_measured_fraction_theta_max 0.994
_diffrn_measurement_device_type 'Bruker APEX-II CCD'
_diffrn_measurement_method '\f and \w scans'
_diffrn_radiation_monochromator graphite
_diffrn_radiation_source 'fine-focus sealed tube'
_diffrn_radiation_type MoK\a
_diffrn_radiation_wavelength 0.71073
_diffrn_reflns_av_R_equivalents 0.0227
_diffrn_reflns_av_sigmaI/netI 0.0243
_diffrn_reflns_limit_h_max 15
_diffrn_reflns_limit_h_min -15
_diffrn_reflns_limit_k_max 11
_diffrn_reflns_limit_k_min -5
_diffrn_reflns_limit_l_max 17
_diffrn_reflns_limit_l_min -16
_diffrn_reflns_number 9201
_diffrn_reflns_theta_full 25.49
_diffrn_reflns_theta_max 25.49
_diffrn_reflns_theta_min 1.92
_diffrn_standards_number 0
_exptl_absorpt_coefficient_mu 0.389
_exptl_absorpt_correction_T_max 0.9622
_exptl_absorpt_correction_T_min 0.8923
_exptl_absorpt_correction_type multi-scan
_exptl_absorpt_process_details sadabs
_exptl_crystal_colour colorless
_exptl_crystal_density_diffrn 0.995
_exptl_crystal_density_method 'not measured'
_exptl_crystal_description prism
_exptl_crystal_F_000 544
_exptl_crystal_size_max 0.30
_exptl_crystal_size_mid 0.20
_exptl_crystal_size_min 0.10
_refine_diff_density_max 0.391
_refine_diff_density_min -0.214
_refine_diff_density_rms 0.041
_refine_ls_extinction_method none
_refine_ls_goodness_of_fit_ref 1.040
_refine_ls_hydrogen_treatment constr
_refine_ls_matrix_type full
_refine_ls_number_parameters 122
_refine_ls_number_reflns 3079
_refine_ls_number_restraints 0
_refine_ls_restrained_S_all 1.040
_refine_ls_R_factor_all 0.0430
_refine_ls_R_factor_gt 0.0351
_refine_ls_shift/su_max 0.000
_refine_ls_shift/su_mean 0.000
_refine_ls_structure_factor_coef Fsqd
_refine_ls_weighting_details 'calc w=1/[\s^2^(Fo^2^)+(0.1000P)^2^+0.0000P] where P=(Fo^2^+2Fc^2^)/3'
_refine_ls_weighting_scheme calc
_refine_ls_wR_factor_gt 0.1196
_refine_ls_wR_factor_ref 0.1327
_reflns_number_gt 2581
_reflns_number_total 3079
_reflns_threshold_expression >2sigma(I)
_cod_data_source_file c2dt32406g.txt
_cod_data_source_block f120319a
_cod_depositor_comments
;
The following automatic conversions were performed:

'_symmetry_cell_setting' value 'Monoclinic' changed to 'monoclinic'
according to /home/saulius/struct/CIF-dictionaries/cif_core.dic
dictionary named 'cif_core.dic' version 2.4.2 from 2011-04-26.

Automatic conversion script
Id: cif_fix_values 1891 2012-01-12 08:04:46Z andrius 
;
_cod_original_sg_symbol_H-M P2/n
_cod_database_code 7022346

loop_
_symmetry_equiv_pos_as_xyz
'x, y, z'
'-x+1/2, y, -z+1/2'
'-x, -y, -z'
'x-1/2, -y, z-1/2'

loop_
_atom_site_label
_atom_site_type_symbol
_atom_site_fract_x
_atom_site_fract_y
_atom_site_fract_z
_atom_site_U_iso_or_equiv
_atom_site_adp_type
_atom_site_occupancy
_atom_site_symmetry_multiplicity
_atom_site_calc_flag
_atom_site_refinement_flags
S1 S 0.2500 0.36352(7) 0.2500 0.0695(3) Uani 1 2 d S
Si1 Si 0.31932(4) 0.22710(5) 0.15711(3) 0.04687(19) Uani 1 1 d .
Si2 Si 0.27443(4) -0.01589(5) 0.17709(4) 0.0546(2) Uani 1 1 d .
Si3 Si 0.50626(4) 0.26426(6) 0.20028(5) 0.0654(2) Uani 1 1 d .
Si4 Si 0.24492(5) 0.31885(7) 0.00517(4) 0.0685(2) Uani 1 1 d .
C1 C 0.1586(2) -0.0781(3) 0.08128(19) 0.1006(9) Uani 1 1 d .
H1A H 0.1792 -0.0773 0.0218 0.151 Uiso 1 1 calc R
H1B H 0.0983 -0.0143 0.0780 0.151 Uiso 1 1 calc R
H1C H 0.1387 -0.1748 0.0949 0.151 Uiso 1 1 calc R
C2 C 0.3903(2) -0.1434(3) 0.1788(2) 0.0998(9) Uani 1 1 d .
H2A H 0.3678 -0.2412 0.1862 0.150 Uiso 1 1 calc R
H2B H 0.4494 -0.1189 0.2306 0.150 Uiso 1 1 calc R
H2C H 0.4128 -0.1352 0.1203 0.150 Uiso 1 1 calc R
C3 C 0.5666(2) 0.1774(4) 0.3169(2) 0.1215(12) Uani 1 1 d .
H3A H 0.5586 0.0741 0.3111 0.182 Uiso 1 1 calc R
H3B H 0.5303 0.2121 0.3636 0.182 Uiso 1 1 calc R
H3C H 0.6418 0.2015 0.3358 0.182 Uiso 1 1 calc R
C4 C 0.5691(2) 0.1833(3) 0.1074(3) 0.1150(11) Uani 1 1 d .
H4A H 0.5296 0.2138 0.0459 0.172 Uiso 1 1 calc R
H4B H 0.5672 0.0794 0.1114 0.172 Uiso 1 1 calc R
H4C H 0.6426 0.2152 0.1175 0.172 Uiso 1 1 calc R
C5 C 0.5361(2) 0.4635(3) 0.2109(3) 0.1068(10) Uani 1 1 d .
H5A H 0.6126 0.4778 0.2319 0.160 Uiso 1 1 calc R
H5B H 0.5006 0.5056 0.2560 0.160 Uiso 1 1 calc R
H5C H 0.5106 0.5089 0.1504 0.160 Uiso 1 1 calc R
C6 C 0.2853(3) 0.5094(3) -0.0028(2) 0.1298(14) Uani 1 1 d .
H6A H 0.2476 0.5493 -0.0623 0.195 Uiso 1 1 calc R
H6B H 0.3616 0.5143 0.0019 0.195 Uiso 1 1 calc R
H6C H 0.2678 0.5639 0.0480 0.195 Uiso 1 1 calc R
C7 C 0.0956(3) 0.3136(5) -0.0196(3) 0.1540(18) Uani 1 1 d .
H7A H 0.0720 0.3527 0.0334 0.231 Uiso 1 1 calc R
H7B H 0.0714 0.2150 -0.0300 0.231 Uiso 1 1 calc R
H7C H 0.0660 0.3701 -0.0751 0.231 Uiso 1 1 calc R
C8 C 0.2906(4) 0.2105(4) -0.0883(2) 0.1512(16) Uani 1 1 d .
H8A H 0.2624 0.2535 -0.1493 0.227 Uiso 1 1 calc R
H8B H 0.2646 0.1128 -0.0883 0.227 Uiso 1 1 calc R
H8C H 0.3679 0.2100 -0.0751 0.227 Uiso 1 1 calc R

loop_
_atom_site_aniso_label
_atom_site_aniso_U_11
_atom_site_aniso_U_22
_atom_site_aniso_U_33
_atom_site_aniso_U_23
_atom_site_aniso_U_13
_atom_site_aniso_U_12
S1 0.0976(6) 0.0454(3) 0.0819(6) 0.000 0.0544(5) 0.000
Si1 0.0485(3) 0.0493(3) 0.0447(3) -0.00011(19) 0.0148(2) -0.00179(18)
Si2 0.0659(4) 0.0463(3) 0.0528(3) -0.0076(2) 0.0164(3) -0.0027(2)
Si3 0.0499(3) 0.0734(4) 0.0752(5) -0.0027(3) 0.0193(3) -0.0067(2)
Si4 0.0829(4) 0.0697(4) 0.0511(4) 0.0114(3) 0.0122(3) -0.0043(3)
C1 0.124(2) 0.0915(17) 0.0717(16) -0.0113(13) -0.0067(15) -0.0378(16)
C2 0.118(2) 0.0689(13) 0.127(3) -0.0078(14) 0.0578(19) 0.0257(14)
C3 0.0743(17) 0.159(3) 0.113(3) 0.031(2) -0.0151(17) -0.0092(18)
C4 0.0891(19) 0.120(2) 0.158(3) -0.027(2) 0.074(2) -0.0061(17)
C5 0.0918(19) 0.0930(18) 0.134(3) -0.0229(18) 0.0230(18) -0.0309(15)
C6 0.191(4) 0.0823(18) 0.102(2) 0.0343(16) 0.004(2) -0.022(2)
C7 0.086(2) 0.214(4) 0.139(3) 0.089(3) -0.021(2) -0.010(2)
C8 0.236(5) 0.158(3) 0.064(2) -0.005(2) 0.044(3) 0.039(3)

loop_
_atom_type_symbol
_atom_type_description
_atom_type_scat_dispersion_real
_atom_type_scat_dispersion_imag
_atom_type_scat_source
C C 0.0033 0.0016 'International Tables Vol C Tables 4.2.6.8 and 6.1.1.4'
H H 0.0000 0.0000 'International Tables Vol C Tables 4.2.6.8 and 6.1.1.4'
Si Si 0.0817 0.0704 'International Tables Vol C Tables 4.2.6.8 and 6.1.1.4'
S S 0.1246 0.1234 'International Tables Vol C Tables 4.2.6.8 and 6.1.1.4'

loop_
_geom_angle_atom_site_label_1
_geom_angle_atom_site_label_2
_geom_angle_atom_site_label_3
_geom_angle
_geom_angle_site_symmetry_1
_geom_angle_site_symmetry_3
Si1 S1 Si1 109.37(4) 2 .
S1 Si1 Si3 106.47(3) . .
S1 Si1 Si2 109.23(3) . .
Si3 Si1 Si2 111.61(3) . .
S1 Si1 Si4 103.93(3) . .
Si3 Si1 Si4 111.24(3) . .
Si2 Si1 Si4 113.80(3) . .
C1 Si2 C2 107.41(14) . .
C1 Si2 Si2 110.07(10) . 2
C2 Si2 Si2 111.16(10) . 2
C1 Si2 Si1 111.98(9) . .
C2 Si2 Si1 112.62(8) . .
Si2 Si2 Si1 103.620(18) 2 .
C3 Si3 C5 108.20(18) . .
C3 Si3 C4 109.03(17) . .
C5 Si3 C4 109.68(15) . .
C3 Si3 Si1 110.99(10) . .
C5 Si3 Si1 109.86(10) . .
C4 Si3 Si1 109.07(11) . .
C6 Si4 C7 107.60(18) . .
C6 Si4 C8 108.86(19) . .
C7 Si4 C8 108.7(2) . .
C6 Si4 Si1 110.17(11) . .
C7 Si4 Si1 110.19(11) . .
C8 Si4 Si1 111.18(12) . .

loop_
_geom_bond_atom_site_label_1
_geom_bond_atom_site_label_2
_geom_bond_distance
_geom_bond_site_symmetry_2
S1 Si1 2.1766(7) 2
S1 Si1 2.1766(7) .
Si1 Si3 2.3437(9) .
Si1 Si2 2.3473(8) .
Si1 Si4 2.3477(9) .
Si2 C1 1.868(2) .
Si2 C2 1.884(2) .
Si2 Si2 2.3420(11) 2
Si3 C3 1.869(3) .
Si3 C5 1.875(3) .
Si3 C4 1.876(3) .
Si4 C6 1.842(3) .
Si4 C7 1.854(3) .
Si4 C8 1.884(3) .
